data_7103488
loop_
_publ_author_name
'Yao, Shenglai'
'van W\"ullen, Christoph'
'Driess, Matthias'

_publ_section_title
;
 Striking reactivity of ylide-like germylene toward terminal alkynes:
 [4+2] cycloaddition versus C-H bond activation.
;
_journal_issue 42
_journal_name_full 'Chemical communications (Cambridge, England)'
_journal_page_first 5393
_journal_page_last 5395
_journal_paper_doi 10.1039/b811952j
_journal_year 2008
_chemical_formula_sum 'C37 H46 Ge N2'
_chemical_formula_weight 591.35
_chemical_name_systematic
;
?
;
_space_group_IT_number 62
_symmetry_cell_setting orthorhombic
_symmetry_space_group_name_Hall '-P 2ac 2n'
_symmetry_space_group_name_H-M 'P n m a'
_atom_sites_solution_hydrogens geom
_atom_sites_solution_primary direct
_atom_sites_solution_secondary difmap
_audit_creation_method
;
CrysAlis RED, Oxford Diffraction Ltd.,
Version 1.171.31.8 (release 12-01-2007 CrysAlis171 .NET)
(compiled Jan 12 2007,17:49:11)
;
_cell_angle_alpha 90.00
_cell_angle_beta 90.00
_cell_angle_gamma 90.00
_cell_formula_units_Z 4
_cell_length_a 14.1420(3)
_cell_length_b 20.5933(6)
_cell_length_c 11.1905(3)
_cell_measurement_reflns_used 5482
_cell_measurement_temperature 150(2)
_cell_measurement_theta_max 32.4278
_cell_measurement_theta_min 2.9618
_cell_volume 3259.01(15)
_computing_cell_refinement
;
CrysAlis RED, Oxford Diffraction Ltd.,
Version 1.171.31.8 (release 12-01-2007 CrysAlis171 .NET)
(compiled Jan 12 2007,17:49:11)
;
_computing_data_collection
;
CrysAlis CCD, Oxford Diffraction Ltd.,
Version 1.171.31.8 (release 12-01-2007 CrysAlis171 .NET)
(compiled Jan 12 2007,17:49:11)
;
_computing_data_reduction
;
CrysAlis RED, Oxford Diffraction Ltd.,
Version 1.171.31.8 (release 12-01-2007 CrysAlis171 .NET)
(compiled Jan 12 2007,17:49:11)
;
_computing_publication_material 'SHELXL-97 (Sheldrick, 1997)'
_computing_structure_refinement 'SHELXL-97 (Sheldrick, 1997)'
_computing_structure_solution 'SHELXS-97 (Sheldrick, 1990)'
_diffrn_ambient_temperature 150(2)
_diffrn_measured_fraction_theta_full 0.998
_diffrn_measured_fraction_theta_max 0.998
_diffrn_measurement_device_type 'Oxford Diffraction Xcalibur S Sapphire'
_diffrn_measurement_method \w
_diffrn_radiation_monochromator graphite
_diffrn_radiation_source 'Enhance (Mo) X-ray Source'
_diffrn_radiation_type MoK\a
_diffrn_radiation_wavelength 0.71073
_diffrn_reflns_av_R_equivalents 0.0630
_diffrn_reflns_av_sigmaI/netI 0.0601
_diffrn_reflns_limit_h_max 16
_diffrn_reflns_limit_h_min -16
_diffrn_reflns_limit_k_max 24
_diffrn_reflns_limit_k_min -24
_diffrn_reflns_limit_l_max 13
_diffrn_reflns_limit_l_min -13
_diffrn_reflns_number 23042
_diffrn_reflns_theta_full 25.00
_diffrn_reflns_theta_max 25.00
_diffrn_reflns_theta_min 3.05
_exptl_absorpt_coefficient_mu 0.966
_exptl_absorpt_correction_T_max 1.00000
_exptl_absorpt_correction_T_min 0.94891
_exptl_absorpt_correction_type multi-scan
_exptl_absorpt_process_details
;
CrysAlis RED, Oxford Diffraction Ltd.,
Version 1.171.32.5 (release 08-05-2007 CrysAlis171 .NET)
(compiled May 8 2007,13:10:02)
Empirical absorption correction using spherical harmonics,
implemented in SCALE3 ABSPACK scaling algorithm.
;
_exptl_crystal_colour yellow
_exptl_crystal_density_diffrn 1.205
_exptl_crystal_density_method 'not measured'
_exptl_crystal_description prism
_exptl_crystal_F_000 1256
_exptl_crystal_size_max 0.39
_exptl_crystal_size_mid 0.18
_exptl_crystal_size_min 0.17
_refine_diff_density_max 0.480
_refine_diff_density_min -0.214
_refine_diff_density_rms 0.049
_refine_ls_extinction_method none
_refine_ls_goodness_of_fit_ref 0.918
_refine_ls_hydrogen_treatment constr
_refine_ls_matrix_type full
_refine_ls_number_parameters 195
_refine_ls_number_reflns 2959
_refine_ls_number_restraints 0
_refine_ls_restrained_S_all 0.918
_refine_ls_R_factor_all 0.0588
_refine_ls_R_factor_gt 0.0338
_refine_ls_shift/su_max 0.000
_refine_ls_shift/su_mean 0.000
_refine_ls_structure_factor_coef Fsqd
_refine_ls_weighting_details 'calc w=1/[\s^2^(Fo^2^)+(0.0421P)^2^+0.0000P] where P=(Fo^2^+2Fc^2^)/3'
_refine_ls_weighting_scheme calc
_refine_ls_wR_factor_gt 0.0731
_refine_ls_wR_factor_ref 0.0789
_reflns_number_gt 1951
_reflns_number_total 2959
_reflns_threshold_expression >2sigma(I)
_cod_data_source_file b811952j.txt
_cod_data_source_block CCDC695017
_cod_depositor_comments
;
The following automatic conversions were performed:
'_symmetry_cell_setting' value 'Orthorhombic' changed to 'orthorhombic'
according to '/home/saulius/struct/CIF-dictionaries/cif_core.dic'
dictionary named 'cif_core.dic' version 2.4.1 from 2010-06-29.

Automatic conversion script
Id: cif_fix_enum 1527 2010-12-29 10:47:43Z saulius 
;
_cod_original_sg_symbol_H-M Pnma
_cod_database_code 7103488

loop_
_symmetry_equiv_pos_as_xyz
'x, y, z'
'-x+1/2, -y, z+1/2'
'x+1/2, -y+1/2, -z+1/2'
'-x, y+1/2, -z'
'-x, -y, -z'
'x-1/2, y, -z-1/2'
'-x-1/2, y-1/2, z-1/2'
'x, -y-1/2, z'

loop_
_atom_site_label
_atom_site_type_symbol
_atom_site_fract_x
_atom_site_fract_y
_atom_site_fract_z
_atom_site_U_iso_or_equiv
_atom_site_adp_type
_atom_site_occupancy
_atom_site_symmetry_multiplicity
_atom_site_calc_flag
_atom_site_refinement_flags
_atom_site_disorder_assembly
_atom_site_disorder_group
Ge1 Ge 0.11141(2) 0.7500 0.14614(3) 0.02969(14) Uani 1 2 d S . .
N1 N 0.18256(12) 0.68109(9) 0.23149(17) 0.0269(5) Uani 1 1 d . . .
C1 C 0.32895(17) 0.63146(11) 0.3089(2) 0.0410(7) Uani 1 1 d . . .
H1A H 0.2979 0.6120 0.3785 0.061 Uiso 1 1 calc R . .
H1B H 0.3929 0.6454 0.3308 0.061 Uiso 1 1 calc R . .
H1C H 0.3326 0.5993 0.2444 0.061 Uiso 1 1 calc R . .
C2 C 0.27264(15) 0.68934(11) 0.2670(2) 0.0287(6) Uani 1 1 d . . .
C3 C 0.3156(2) 0.7500 0.2724(3) 0.0315(9) Uani 1 2 d S . .
H3 H 0.3824 0.7500 0.2808 0.038 Uiso 1 2 calc SR . .
C4 C 0.13592(15) 0.61878(11) 0.2449(2) 0.0300(6) Uani 1 1 d . . .
C5 C 0.08030(17) 0.60759(13) 0.3468(3) 0.0388(7) Uani 1 1 d . . .
C6 C 0.03399(18) 0.54802(13) 0.3550(3) 0.0487(8) Uani 1 1 d . . .
H6 H -0.0034 0.5391 0.4236 0.058 Uiso 1 1 calc R . .
C7 C 0.04072(19) 0.50215(14) 0.2672(3) 0.0531(8) Uani 1 1 d . . .
H7 H 0.0086 0.4619 0.2754 0.064 Uiso 1 1 calc R . .
C8 C 0.09377(19) 0.51436(14) 0.1676(3) 0.0491(8) Uani 1 1 d . . .
H8 H 0.0977 0.4823 0.1067 0.059 Uiso 1 1 calc R . .
C9 C 0.14207(16) 0.57263(12) 0.1535(2) 0.0366(6) Uani 1 1 d . . .
C10 C 0.19631(18) 0.58413(13) 0.0380(3) 0.0452(7) Uani 1 1 d . . .
H10 H 0.2330 0.6254 0.0468 0.054 Uiso 1 1 calc R . .
C11 C 0.2659(2) 0.52958(14) 0.0119(3) 0.0780(11) Uani 1 1 d . . .
H11A H 0.3088 0.5243 0.0800 0.117 Uiso 1 1 calc R . .
H11B H 0.3026 0.5403 -0.0597 0.117 Uiso 1 1 calc R . .
H11C H 0.2311 0.4891 -0.0013 0.117 Uiso 1 1 calc R . .
C12 C 0.1271(2) 0.59258(17) -0.0654(3) 0.0719(10) Uani 1 1 d . . .
H12A H 0.0897 0.5529 -0.0749 0.108 Uiso 1 1 calc R . .
H12B H 0.1624 0.6012 -0.1391 0.108 Uiso 1 1 calc R . .
H12C H 0.0849 0.6292 -0.0486 0.108 Uiso 1 1 calc R . .
C13 C 0.0703(2) 0.65782(14) 0.4464(3) 0.0563(9) Uani 1 1 d . . .
H13 H 0.0880 0.7011 0.4125 0.068 Uiso 1 1 calc R . .
C14 C -0.0296(2) 0.6629(2) 0.4923(3) 0.0947(14) Uani 1 1 d . . .
H14A H -0.0486 0.6213 0.5277 0.142 Uiso 1 1 calc R . .
H14B H -0.0722 0.6735 0.4260 0.142 Uiso 1 1 calc R . .
H14C H -0.0331 0.6971 0.5531 0.142 Uiso 1 1 calc R . .
C15 C 0.1350(2) 0.6446(2) 0.5496(4) 0.1091(16) Uani 1 1 d . . .
H15A H 0.1239 0.6005 0.5794 0.164 Uiso 1 1 calc R . .
H15B H 0.1225 0.6760 0.6136 0.164 Uiso 1 1 calc R . .
H15C H 0.2008 0.6487 0.5234 0.164 Uiso 1 1 calc R . .
C16 C 0.1988(2) 0.7500 0.0084(3) 0.0352(9) Uani 1 2 d S . .
C17 C 0.2415(3) 0.7500 -0.0862(4) 0.0439(10) Uani 1 2 d S . .
C18 C 0.2980(2) 0.7500 -0.1955(3) 0.0412(10) Uani 1 2 d S . .
C19 C 0.32627(19) 0.69219(15) -0.2476(3) 0.0555(8) Uani 1 1 d . . .
H19 H 0.3069 0.6521 -0.2137 0.067 Uiso 1 1 calc R . .
C20 C 0.3820(2) 0.69241(17) -0.3478(3) 0.0642(9) Uani 1 1 d . . .
H20 H 0.4014 0.6525 -0.3826 0.077 Uiso 1 1 calc R . .
C21 C 0.4099(3) 0.7500 -0.3981(4) 0.0708(14) Uani 1 2 d S . .
H21 H 0.4485 0.7500 -0.4676 0.085 Uiso 1 2 calc SR . .

loop_
_atom_site_aniso_label
_atom_site_aniso_U_11
_atom_site_aniso_U_22
_atom_site_aniso_U_33
_atom_site_aniso_U_23
_atom_site_aniso_U_13
_atom_site_aniso_U_12
Ge1 0.0237(2) 0.0367(2) 0.0287(2) 0.000 -0.00143(19) 0.000
N1 0.0199(10) 0.0309(12) 0.0299(12) 0.0018(10) 0.0006(9) -0.0013(8)
C1 0.0313(14) 0.0390(16) 0.0526(19) 0.0046(13) -0.0040(13) 0.0063(13)
C2 0.0231(13) 0.0371(15) 0.0259(15) 0.0008(12) 0.0037(11) 0.0042(11)
C3 0.0166(17) 0.043(2) 0.035(2) 0.000 0.0033(16) 0.000
C4 0.0235(12) 0.0322(14) 0.0342(16) 0.0054(13) -0.0047(11) -0.0007(11)
C5 0.0342(14) 0.0384(15) 0.0439(18) 0.0129(15) 0.0022(14) 0.0010(12)
C6 0.0397(16) 0.0480(18) 0.059(2) 0.0227(18) 0.0026(16) -0.0043(14)
C7 0.0473(18) 0.0425(19) 0.069(2) 0.0137(18) -0.0162(18) -0.0177(15)
C8 0.0537(19) 0.0417(17) 0.052(2) -0.0021(15) -0.0113(17) -0.0134(14)
C9 0.0295(14) 0.0353(15) 0.0451(18) 0.0005(15) -0.0075(13) -0.0076(11)
C10 0.0454(17) 0.0435(17) 0.0466(19) -0.0155(14) 0.0002(15) -0.0134(14)
C11 0.073(2) 0.058(2) 0.104(3) -0.037(2) 0.025(2) -0.0113(18)
C12 0.074(2) 0.100(3) 0.0411(19) -0.0054(19) -0.0048(18) -0.040(2)
C13 0.075(2) 0.0392(17) 0.055(2) 0.0089(16) 0.0377(19) 0.0009(15)
C14 0.070(2) 0.151(4) 0.063(3) -0.007(2) 0.008(2) 0.044(2)
C15 0.058(2) 0.166(4) 0.103(3) -0.083(3) -0.015(2) 0.013(2)
C16 0.038(2) 0.041(2) 0.026(2) 0.000 -0.0047(19) 0.000
C17 0.042(2) 0.049(3) 0.040(3) 0.000 -0.006(2) 0.000
C18 0.030(2) 0.064(3) 0.030(2) 0.000 -0.0009(18) 0.000
C19 0.0491(17) 0.071(2) 0.047(2) -0.0081(17) 0.0095(17) -0.0069(16)
C20 0.0593(19) 0.082(2) 0.052(2) -0.0207(19) 0.0134(19) -0.0034(18)
C21 0.059(3) 0.110(5) 0.043(3) 0.000 0.018(2) 0.000

loop_
_atom_type_symbol
_atom_type_description
_atom_type_scat_dispersion_real
_atom_type_scat_dispersion_imag
_atom_type_scat_source
C C 0.0033 0.0016 'International Tables Vol C Tables 4.2.6.8 and 6.1.1.4'
H H 0.0000 0.0000 'International Tables Vol C Tables 4.2.6.8 and 6.1.1.4'
N N 0.0061 0.0033 'International Tables Vol C Tables 4.2.6.8 and 6.1.1.4'
Ge Ge 0.1547 1.8001 'International Tables Vol C Tables 4.2.6.8 and 6.1.1.4'

loop_
_geom_angle_atom_site_label_1
_geom_angle_atom_site_label_2
_geom_angle_atom_site_label_3
_geom_angle
_geom_angle_site_symmetry_1
_geom_angle_site_symmetry_3
_geom_angle_publ_flag
C16 Ge1 N1 93.35(9) . . ?
C16 Ge1 N1 93.35(9) . 8_575 ?
N1 Ge1 N1 91.30(11) . 8_575 ?
C2 N1 C4 120.78(18) . . ?
C2 N1 Ge1 122.15(15) . . ?
C4 N1 Ge1 116.85(13) . . ?
C2 C1 H1A 109.5 . . ?
C2 C1 H1B 109.5 . . ?
H1A C1 H1B 109.5 . . ?
C2 C1 H1C 109.5 . . ?
H1A C1 H1C 109.5 . . ?
H1B C1 H1C 109.5 . . ?
N1 C2 C3 122.7(2) . . ?
N1 C2 C1 119.5(2) . . ?
C3 C2 C1 117.8(2) . . ?
C2 C3 C2 127.9(3) . 8_575 ?
C2 C3 H3 116.0 . . ?
C2 C3 H3 116.0 8_575 . ?
C9 C4 C5 121.1(2) . . ?
C9 C4 N1 119.8(2) . . ?
C5 C4 N1 118.9(2) . . ?
C6 C5 C4 117.4(3) . . ?
C6 C5 C13 120.3(3) . . ?
C4 C5 C13 122.2(2) . . ?
C7 C6 C5 121.9(3) . . ?
C7 C6 H6 119.0 . . ?
C5 C6 H6 119.0 . . ?
C6 C7 C8 119.8(3) . . ?
C6 C7 H7 120.1 . . ?
C8 C7 H7 120.1 . . ?
C7 C8 C9 121.4(3) . . ?
C7 C8 H8 119.3 . . ?
C9 C8 H8 119.3 . . ?
C8 C9 C4 118.2(2) . . ?
C8 C9 C10 118.6(2) . . ?
C4 C9 C10 123.1(2) . . ?
C9 C10 C11 112.0(2) . . ?
C9 C10 C12 109.8(2) . . ?
C11 C10 C12 110.7(3) . . ?
C9 C10 H10 108.1 . . ?
C11 C10 H10 108.1 . . ?
C12 C10 H10 108.1 . . ?
C10 C11 H11A 109.5 . . ?
C10 C11 H11B 109.5 . . ?
H11A C11 H11B 109.5 . . ?
C10 C11 H11C 109.5 . . ?
H11A C11 H11C 109.5 . . ?
H11B C11 H11C 109.5 . . ?
C10 C12 H12A 109.5 . . ?
C10 C12 H12B 109.5 . . ?
H12A C12 H12B 109.5 . . ?
C10 C12 H12C 109.5 . . ?
H12A C12 H12C 109.5 . . ?
H12B C12 H12C 109.5 . . ?
C15 C13 C14 108.8(3) . . ?
C15 C13 C5 112.6(2) . . ?
C14 C13 C5 112.5(3) . . ?
C15 C13 H13 107.6 . . ?
C14 C13 H13 107.6 . . ?
C5 C13 H13 107.6 . . ?
C13 C14 H14A 109.5 . . ?
C13 C14 H14B 109.5 . . ?
H14A C14 H14B 109.5 . . ?
C13 C14 H14C 109.5 . . ?
H14A C14 H14C 109.5 . . ?
H14B C14 H14C 109.5 . . ?
C13 C15 H15A 109.5 . . ?
C13 C15 H15B 109.5 . . ?
H15A C15 H15B 109.5 . . ?
C13 C15 H15C 109.5 . . ?
H15A C15 H15C 109.5 . . ?
H15B C15 H15C 109.5 . . ?
C17 C16 Ge1 171.0(3) . . ?
C16 C17 C18 176.6(4) . . ?
C19 C18 C19 118.6(4) . 8_575 ?
C19 C18 C17 120.70(19) . . ?
C19 C18 C17 120.70(19) 8_575 . ?
C20 C19 C18 120.5(3) . . ?
C20 C19 H19 119.7 . . ?
C18 C19 H19 119.7 . . ?
C19 C20 C21 120.3(3) . . ?
C19 C20 H20 119.9 . . ?
C21 C20 H20 119.9 . . ?
C20 C21 C20 119.8(4) 8_575 . ?
C20 C21 H21 120.1 8_575 . ?
C20 C21 H21 120.1 . . ?

loop_
_geom_bond_atom_site_label_1
_geom_bond_atom_site_label_2
_geom_bond_distance
_geom_bond_site_symmetry_2
_geom_bond_publ_flag
Ge1 C16 1.976(4) . ?
Ge1 N1 1.9846(18) . ?
Ge1 N1 1.9847(18) 8_575 ?
N1 C2 1.345(3) . ?
N1 C4 1.451(3) . ?
C1 C2 1.508(3) . ?
C1 H1A 0.9800 . ?
C1 H1B 0.9800 . ?
C1 H1C 0.9800 . ?
C2 C3 1.390(3) . ?
C3 C2 1.390(3) 8_575 ?
C3 H3 0.9500 . ?
C4 C9 1.399(3) . ?
C4 C5 1.405(3) . ?
C5 C6 1.394(3) . ?
C5 C13 1.527(4) . ?
C6 C7 1.366(4) . ?
C6 H6 0.9500 . ?
C7 C8 1.367(4) . ?
C7 H7 0.9500 . ?
C8 C9 1.390(4) . ?
C8 H8 0.9500 . ?
C9 C10 1.521(4) . ?
C10 C11 1.522(4) . ?
C10 C12 1.526(4) . ?
C10 H10 1.0000 . ?
C11 H11A 0.9800 . ?
C11 H11B 0.9800 . ?
C11 H11C 0.9800 . ?
C12 H12A 0.9800 . ?
C12 H12B 0.9800 . ?
C12 H12C 0.9800 . ?
C13 C15 1.497(5) . ?
C13 C14 1.508(4) . ?
C13 H13 1.0000 . ?
C14 H14A 0.9800 . ?
C14 H14B 0.9800 . ?
C14 H14C 0.9800 . ?
C15 H15A 0.9800 . ?
C15 H15B 0.9800 . ?
C15 H15C 0.9800 . ?
C16 C17 1.219(5) . ?
C17 C18 1.461(5) . ?
C18 C19 1.385(3) . ?
C18 C19 1.385(3) 8_575 ?
C19 C20 1.371(4) . ?
C19 H19 0.9500 . ?
C20 C21 1.371(4) . ?
C20 H20 0.9500 . ?
C21 C20 1.371(4) 8_575 ?
C21 H21 0.9500 . ?
